data_1555336
loop_
_publ_author_name
'Liang, Ling'
'Li, Erqing'
'Dong, Xuelin'
'Huang, You'

_publ_section_title
;
 DABCO-Mediated [4 + 4]-Domino Annulation: Access to Functionalized
 Eight-Membered Cyclic Ethers.
;
_journal_issue 19
_journal_name_full 'Organic letters'
_journal_page_first 4914
_journal_page_last 4917
_journal_paper_doi 10.1021/acs.orglett.5b02498
_journal_volume 17
_journal_year 2015
_chemical_formula_sum 'C26 H18 Br N O2'
_chemical_formula_weight 456.32
_space_group_IT_number 14
_space_group_name_Hall '-P 2yn'
_space_group_name_H-M_alt 'P 1 21/n 1'
_symmetry_cell_setting monoclinic
_symmetry_space_group_name_H-M 'P 1 21/n 1'
_atom_sites_solution_hydrogens geom
_atom_sites_solution_primary direct
_atom_sites_solution_secondary difmap
_audit_creation_method SHELXL-97
_cell_angle_alpha 90.00
_cell_angle_beta 96.68(3)
_cell_angle_gamma 90.00
_cell_formula_units_Z 8
_cell_length_a 10.612(2)
_cell_length_b 16.848(3)
_cell_length_c 23.394(5)
_cell_measurement_reflns_used 6579
_cell_measurement_temperature 113(2)
_cell_measurement_theta_max 27.7870
_cell_measurement_theta_min 2.0267
_cell_volume 4154.2(14)
_computing_cell_refinement crystalclear
_computing_data_collection crystalclear
_computing_data_reduction crystalclear
_computing_molecular_graphics 'Bruker SHELXTL'
_computing_publication_material 'Bruker SHELXTL'
_computing_structure_refinement 'SHELXL-97 (Sheldrick, 1997)'
_computing_structure_solution 'SHELXS-97 (Sheldrick, 1990)'
_diffrn_ambient_temperature 113(2)
_diffrn_measured_fraction_theta_full 0.989
_diffrn_measured_fraction_theta_max 0.989
_diffrn_measurement_device_type 'rigaku saturn'
_diffrn_measurement_method '\w scans'
_diffrn_radiation_monochromator confocal
_diffrn_radiation_source 'rotating anode'
_diffrn_radiation_type MoK\a
_diffrn_radiation_wavelength 0.71073
_diffrn_reflns_av_R_equivalents 0.1107
_diffrn_reflns_av_sigmaI/netI 0.1185
_diffrn_reflns_limit_h_max 13
_diffrn_reflns_limit_h_min -13
_diffrn_reflns_limit_k_max 22
_diffrn_reflns_limit_k_min -21
_diffrn_reflns_limit_l_max 30
_diffrn_reflns_limit_l_min -30
_diffrn_reflns_number 40700
_diffrn_reflns_theta_full 27.83
_diffrn_reflns_theta_max 27.83
_diffrn_reflns_theta_min 2.03
_diffrn_standards_decay_% 0
_diffrn_standards_interval_count 0
_diffrn_standards_interval_time 0
_diffrn_standards_number 0
_exptl_absorpt_coefficient_mu 2.002
_exptl_absorpt_correction_T_max 0.8249
_exptl_absorpt_correction_T_min 0.6451
_exptl_absorpt_correction_type multi-scan
_exptl_absorpt_process_details crystalclear
_exptl_crystal_colour Colorless
_exptl_crystal_density_diffrn 1.459
_exptl_crystal_density_method 'not measured'
_exptl_crystal_description Prism
_exptl_crystal_F_000 1856
_exptl_crystal_size_max 0.24
_exptl_crystal_size_mid 0.10
_exptl_crystal_size_min 0.10
_refine_diff_density_max 1.054
_refine_diff_density_min -1.096
_refine_diff_density_rms 0.119
_refine_ls_extinction_method none
_refine_ls_goodness_of_fit_ref 1.019
_refine_ls_hydrogen_treatment constr
_refine_ls_matrix_type full
_refine_ls_number_parameters 541
_refine_ls_number_reflns 9743
_refine_ls_number_restraints 0
_refine_ls_restrained_S_all 1.019
_refine_ls_R_factor_all 0.1526
_refine_ls_R_factor_gt 0.0745
_refine_ls_shift/su_max 0.002
_refine_ls_shift/su_mean 0.000
_refine_ls_structure_factor_coef Fsqd
_refine_ls_weighting_details 'calc w=1/[\s^2^(Fo^2^)+(0.0800P)^2^+0.0000P] where P=(Fo^2^+2Fc^2^)/3'
_refine_ls_weighting_scheme calc
_refine_ls_wR_factor_gt 0.1647
_refine_ls_wR_factor_ref 0.2052
_reflns_number_gt 4818
_reflns_number_total 9743
_reflns_threshold_expression >2sigma(I)
_cod_data_source_file ol5b02498_si_001.cif
_cod_data_source_block shelxl
_cod_depositor_comments
;
The following automatic conversions were performed:

data item '_exptl_absorpt_correction_type' value 'MULTI-SCAN' was
changed to 'multi-scan' in accordance with the
/home/saulius/struct/COD-crude-data/automatic-downloads/DataCite-retrospective/ACS/depositions/lib/dictionaries/cif_core.dic
dictionary named 'cif_core.dic' version 2.4.2 last updated on
2011-04-26.

data item '_refine_ls_hydrogen_treatment' value 'CONSTR' was changed
to 'constr' in accordance with the
/home/saulius/struct/COD-crude-data/automatic-downloads/DataCite-retrospective/ACS/depositions/lib/dictionaries/cif_core.dic
dictionary named 'cif_core.dic' version 2.4.2 last updated on
2011-04-26.

data item '_symmetry_cell_setting' value 'Monoclinic' was changed to
'monoclinic' in accordance with the
/home/saulius/struct/COD-crude-data/automatic-downloads/DataCite-retrospective/ACS/depositions/lib/dictionaries/cif_core.dic
dictionary named 'cif_core.dic' version 2.4.2 last updated on
2011-04-26.

Automatic conversion script
Id: cif_fix_values 6909 2019-04-08 15:41:33Z antanas 
;
_cod_original_sg_symbol_H-M P2(1)/n
_cod_database_code 1555336

loop_
_symmetry_equiv_pos_as_xyz
'x, y, z'
'-x+1/2, y+1/2, -z+1/2'
'-x, -y, -z'
'x-1/2, -y-1/2, z-1/2'

loop_
_atom_site_label
_atom_site_type_symbol
_atom_site_fract_x
_atom_site_fract_y
_atom_site_fract_z
_atom_site_U_iso_or_equiv
_atom_site_adp_type
_atom_site_occupancy
_atom_site_symmetry_multiplicity
_atom_site_calc_flag
_atom_site_refinement_flags
Br1 Br 0.64563(6) 0.94683(3) 1.22107(2) 0.04125(19) Uani 1 1 d .
Br2 Br 0.15782(6) 0.94830(3) 1.23448(3) 0.0486(2) Uani 1 1 d .
O1 O 0.6705(3) 0.77256(18) 0.89775(14) 0.0324(8) Uani 1 1 d .
O2 O 0.9928(3) 0.91179(18) 0.89091(17) 0.0411(10) Uani 1 1 d .
O3 O 0.1678(3) 0.77157(18) 0.90351(14) 0.0346(9) Uani 1 1 d .
O4 O 0.4935(3) 0.91176(19) 0.90094(18) 0.0441(10) Uani 1 1 d .
N1 N 0.9719(4) 0.6663(3) 1.0490(2) 0.0411(11) Uani 1 1 d .
N2 N 0.4724(5) 0.6691(3) 1.0551(2) 0.0532(14) Uani 1 1 d .
C1 C 0.7600(5) 0.7265(3) 0.9312(2) 0.0266(11) Uani 1 1 d .
C2 C 0.8313(5) 0.7565(3) 0.9770(2) 0.0307(12) Uani 1 1 d .
C3 C 0.8577(7) 0.8430(3) 0.9960(3) 0.0550(18) Uani 1 1 d .
H3 H 0.9519 0.8461 1.0059 0.066 Uiso 1 1 calc R
C4 C 0.8277(6) 0.9025(3) 0.9517(2) 0.0490(17) Uani 1 1 d .
H4A H 0.8569 0.9548 0.9673 0.059 Uiso 1 1 calc R
H4B H 0.7344 0.9052 0.9425 0.059 Uiso 1 1 calc R
C5 C 0.8870(5) 0.8874(2) 0.8958(2) 0.0265(11) Uani 1 1 d .
C6 C 0.8060(4) 0.8526(2) 0.8467(2) 0.0244(11) Uani 1 1 d .
H6 H 0.8313 0.8632 0.8098 0.029 Uiso 1 1 calc R
C7 C 0.7017(5) 0.8081(2) 0.8471(2) 0.0248(11) Uani 1 1 d .
C8 C 0.6054(5) 0.7958(3) 0.7968(2) 0.0252(11) Uani 1 1 d .
C9 C 0.5929(5) 0.8501(3) 0.7513(2) 0.0382(13) Uani 1 1 d .
H9 H 0.6487 0.8943 0.7523 0.046 Uiso 1 1 calc R
C10 C 0.4998(5) 0.8405(3) 0.7046(2) 0.0447(14) Uani 1 1 d .
H10 H 0.4935 0.8779 0.6740 0.054 Uiso 1 1 calc R
C11 C 0.4168(5) 0.7774(3) 0.7024(2) 0.0400(14) Uani 1 1 d .
H11 H 0.3532 0.7713 0.6706 0.048 Uiso 1 1 calc R
C12 C 0.4272(5) 0.7233(3) 0.7469(2) 0.0335(12) Uani 1 1 d .
H12 H 0.3707 0.6794 0.7455 0.040 Uiso 1 1 calc R
C13 C 0.5201(4) 0.7322(3) 0.7940(2) 0.0286(11) Uani 1 1 d .
H13 H 0.5253 0.6946 0.8245 0.034 Uiso 1 1 calc R
C14 C 0.7568(5) 0.6411(3) 0.9150(2) 0.0255(11) Uani 1 1 d .
C15 C 0.8683(5) 0.6017(3) 0.9060(2) 0.0386(13) Uani 1 1 d .
H15 H 0.9462 0.6301 0.9096 0.046 Uiso 1 1 calc R
C16 C 0.8676(7) 0.5212(3) 0.8917(3) 0.0519(17) Uani 1 1 d .
H16 H 0.9440 0.4951 0.8853 0.062 Uiso 1 1 calc R
C17 C 0.7532(7) 0.4795(3) 0.8872(3) 0.0502(17) Uani 1 1 d .
H17 H 0.7513 0.4245 0.8781 0.060 Uiso 1 1 calc R
C18 C 0.6435(6) 0.5185(3) 0.8958(3) 0.0525(17) Uani 1 1 d .
H18 H 0.5657 0.4900 0.8925 0.063 Uiso 1 1 calc R
C19 C 0.6442(6) 0.5986(3) 0.9092(2) 0.0441(14) Uani 1 1 d .
H19 H 0.5669 0.6245 0.9146 0.053 Uiso 1 1 calc R
C20 C 0.9081(5) 0.7037(3) 1.0154(2) 0.0328(12) Uani 1 1 d .
C21 C 0.8032(6) 0.8631(3) 1.0520(2) 0.0367(14) Uani 1 1 d .
C22 C 0.8600(5) 0.9253(3) 1.0849(2) 0.0369(14) Uani 1 1 d .
H22 H 0.9317 0.9512 1.0727 0.044 Uiso 1 1 calc R
C23 C 0.8143(5) 0.9503(3) 1.1349(2) 0.0311(12) Uani 1 1 d .
H23 H 0.8535 0.9931 1.1566 0.037 Uiso 1 1 calc R
C24 C 0.7102(5) 0.9117(3) 1.1529(2) 0.0290(11) Uani 1 1 d .
C25 C 0.6537(5) 0.8472(3) 1.1226(2) 0.0329(12) Uani 1 1 d .
H25 H 0.5848 0.8198 1.1361 0.039 Uiso 1 1 calc R
C26 C 0.7011(5) 0.8237(3) 1.0714(2) 0.0333(12) Uani 1 1 d .
H26 H 0.6629 0.7803 1.0499 0.040 Uiso 1 1 calc R
C27 C 0.2540(5) 0.7262(3) 0.9402(2) 0.0292(12) Uani 1 1 d .
C28 C 0.3241(5) 0.7587(3) 0.9861(2) 0.0334(12) Uani 1 1 d .
C29 C 0.3455(8) 0.8449(3) 1.0039(3) 0.074(3) Uani 1 1 d .
H29 H 0.4395 0.8472 1.0144 0.089 Uiso 1 1 calc R
C30 C 0.3251(7) 0.9025(3) 0.9595(2) 0.0550(18) Uani 1 1 d .
H30A H 0.3563 0.9542 0.9755 0.066 Uiso 1 1 calc R
H30B H 0.2325 0.9076 0.9487 0.066 Uiso 1 1 calc R
C31 C 0.3871(5) 0.8867(2) 0.9047(2) 0.0288(11) Uani 1 1 d .
C32 C 0.3097(4) 0.8520(2) 0.8551(2) 0.0245(10) Uani 1 1 d .
H32 H 0.3376 0.8625 0.8187 0.029 Uiso 1 1 calc R
C33 C 0.2042(4) 0.8072(2) 0.8539(2) 0.0230(10) Uani 1 1 d .
C34 C 0.1129(5) 0.7932(3) 0.8025(2) 0.0256(11) Uani 1 1 d .
C35 C 0.1053(5) 0.8452(3) 0.7557(2) 0.0405(14) Uani 1 1 d .
H35 H 0.1619 0.8890 0.7565 0.049 Uiso 1 1 calc R
C36 C 0.0156(6) 0.8338(4) 0.7075(3) 0.0532(16) Uani 1 1 d .
H36 H 0.0127 0.8688 0.6756 0.064 Uiso 1 1 calc R
C37 C -0.0690(6) 0.7711(4) 0.7069(3) 0.0563(18) Uani 1 1 d .
H37 H -0.1313 0.7638 0.6748 0.068 Uiso 1 1 calc R
C38 C -0.0632(5) 0.7196(3) 0.7525(3) 0.0470(16) Uani 1 1 d .
H38 H -0.1209 0.6764 0.7517 0.056 Uiso 1 1 calc R
C39 C 0.0262(5) 0.7303(3) 0.7996(2) 0.0339(13) Uani 1 1 d .
H39 H 0.0289 0.6940 0.8308 0.041 Uiso 1 1 calc R
C40 C 0.2500(4) 0.6396(3) 0.9265(2) 0.0256(11) Uani 1 1 d .
C41 C 0.2843(5) 0.6110(3) 0.8752(2) 0.0386(13) Uani 1 1 d .
H41 H 0.3057 0.6472 0.8467 0.046 Uiso 1 1 calc R
C42 C 0.2878(6) 0.5308(3) 0.8648(2) 0.0468(15) Uani 1 1 d .
H42 H 0.3145 0.5120 0.8299 0.056 Uiso 1 1 calc R
C43 C 0.2528(6) 0.4772(3) 0.9047(3) 0.0483(16) Uani 1 1 d .
H43 H 0.2528 0.4219 0.8970 0.058 Uiso 1 1 calc R
C44 C 0.2174(6) 0.5055(3) 0.9567(3) 0.0492(16) Uani 1 1 d .
H44 H 0.1948 0.4692 0.9848 0.059 Uiso 1 1 calc R
C45 C 0.2152(5) 0.5858(3) 0.9673(2) 0.0410(14) Uani 1 1 d .
H45 H 0.1899 0.6047 1.0025 0.049 Uiso 1 1 calc R
C46 C 0.4025(5) 0.7060(3) 1.0238(2) 0.0386(14) Uani 1 1 d .
C47 C 0.2952(6) 0.8658(3) 1.0606(2) 0.0391(14) Uani 1 1 d .
C48 C 0.1957(5) 0.8259(3) 1.0825(2) 0.0371(13) Uani 1 1 d .
H48 H 0.1560 0.7824 1.0618 0.044 Uiso 1 1 calc R
C49 C 0.1538(5) 0.8493(3) 1.1345(2) 0.0360(13) Uani 1 1 d .
H49 H 0.0870 0.8216 1.1497 0.043 Uiso 1 1 calc R
C50 C 0.2124(5) 0.9142(3) 1.1636(2) 0.0290(12) Uani 1 1 d .
C51 C 0.3114(5) 0.9531(3) 1.1430(2) 0.0313(12) Uani 1 1 d .
H51 H 0.3513 0.9967 1.1636 0.038 Uiso 1 1 calc R
C52 C 0.3524(5) 0.9284(3) 1.0919(2) 0.0407(15) Uani 1 1 d .
H52 H 0.4217 0.9550 1.0780 0.049 Uiso 1 1 calc R

loop_
_atom_site_aniso_label
_atom_site_aniso_U_11
_atom_site_aniso_U_22
_atom_site_aniso_U_33
_atom_site_aniso_U_23
_atom_site_aniso_U_13
_atom_site_aniso_U_12
Br1 0.0600(4) 0.0338(3) 0.0331(3) 0.0017(2) 0.0186(3) -0.0008(3)
Br2 0.0803(5) 0.0305(3) 0.0399(4) -0.0001(2) 0.0276(3) -0.0015(3)
O1 0.031(2) 0.0364(19) 0.031(2) 0.0162(15) 0.0091(16) 0.0129(16)
O2 0.025(2) 0.0306(19) 0.068(3) 0.0070(18) 0.0058(19) -0.0081(16)
O3 0.036(2) 0.0381(19) 0.032(2) 0.0234(16) 0.0109(17) 0.0126(16)
O4 0.029(2) 0.0306(19) 0.071(3) 0.0127(18) -0.004(2) -0.0115(17)
N1 0.042(3) 0.048(3) 0.032(3) 0.004(2) -0.002(2) -0.011(2)
N2 0.056(3) 0.060(3) 0.040(3) 0.010(3) -0.012(3) -0.022(3)
C1 0.028(3) 0.025(3) 0.027(3) 0.007(2) 0.004(2) 0.006(2)
C2 0.046(3) 0.018(2) 0.027(3) 0.003(2) 0.001(2) -0.002(2)
C3 0.105(6) 0.026(3) 0.038(4) -0.003(2) 0.027(4) -0.004(3)
C4 0.091(5) 0.031(3) 0.027(3) -0.004(2) 0.015(3) -0.022(3)
C5 0.028(3) 0.020(2) 0.031(3) 0.006(2) 0.002(2) -0.001(2)
C6 0.031(3) 0.020(2) 0.022(3) -0.0013(18) 0.005(2) 0.001(2)
C7 0.036(3) 0.018(2) 0.021(3) 0.0016(18) 0.006(2) 0.004(2)
C8 0.028(3) 0.025(2) 0.023(3) -0.0034(19) 0.005(2) -0.002(2)
C9 0.053(4) 0.032(3) 0.028(3) 0.003(2) 0.000(3) -0.012(3)
C10 0.048(4) 0.055(4) 0.028(3) 0.007(3) -0.007(3) -0.008(3)
C11 0.043(4) 0.051(3) 0.024(3) -0.010(2) -0.003(3) -0.004(3)
C12 0.031(3) 0.037(3) 0.033(3) -0.010(2) 0.005(2) -0.006(2)
C13 0.025(3) 0.030(3) 0.032(3) 0.000(2) 0.007(2) -0.002(2)
C14 0.028(3) 0.025(2) 0.024(3) 0.0032(19) 0.002(2) 0.003(2)
C15 0.055(4) 0.037(3) 0.023(3) -0.003(2) 0.004(3) -0.007(3)
C16 0.080(5) 0.036(3) 0.041(4) -0.007(3) 0.012(3) 0.007(3)
C17 0.079(5) 0.026(3) 0.042(4) -0.001(3) -0.008(3) 0.000(3)
C18 0.066(5) 0.043(3) 0.043(4) 0.013(3) -0.016(3) -0.020(3)
C19 0.047(4) 0.040(3) 0.043(4) 0.011(3) -0.006(3) -0.008(3)
C20 0.047(4) 0.023(3) 0.027(3) 0.000(2) 0.001(3) -0.012(2)
C21 0.063(4) 0.017(2) 0.031(3) 0.002(2) 0.013(3) -0.001(2)
C22 0.046(4) 0.025(3) 0.044(3) -0.008(2) 0.021(3) -0.007(2)
C23 0.036(3) 0.022(2) 0.036(3) -0.002(2) 0.009(2) -0.001(2)
C24 0.033(3) 0.023(2) 0.030(3) 0.005(2) -0.001(2) 0.002(2)
C25 0.037(3) 0.024(3) 0.038(3) -0.002(2) 0.003(3) -0.005(2)
C26 0.044(3) 0.025(3) 0.030(3) -0.002(2) -0.002(3) -0.002(2)
C27 0.038(3) 0.026(3) 0.024(3) 0.010(2) 0.003(2) 0.004(2)
C28 0.051(4) 0.021(2) 0.027(3) 0.003(2) 0.002(3) -0.003(2)
C29 0.160(8) 0.020(3) 0.052(4) 0.000(3) 0.052(5) -0.010(4)
C30 0.101(6) 0.032(3) 0.035(3) -0.001(3) 0.020(4) -0.027(3)
C31 0.032(3) 0.021(2) 0.033(3) 0.008(2) 0.000(2) -0.004(2)
C32 0.027(3) 0.021(2) 0.025(3) 0.0016(19) -0.001(2) 0.001(2)
C33 0.030(3) 0.018(2) 0.022(3) 0.0063(18) 0.005(2) 0.005(2)
C34 0.028(3) 0.028(3) 0.020(3) -0.0040(19) 0.001(2) 0.003(2)
C35 0.049(4) 0.044(3) 0.028(3) 0.005(2) 0.003(3) -0.003(3)
C36 0.048(4) 0.080(4) 0.030(3) 0.006(3) -0.004(3) 0.001(4)
C37 0.043(4) 0.087(5) 0.037(4) -0.033(4) -0.006(3) 0.009(4)
C38 0.035(3) 0.050(4) 0.057(4) -0.032(3) 0.006(3) -0.003(3)
C39 0.033(3) 0.026(3) 0.045(3) -0.010(2) 0.014(3) -0.001(2)
C40 0.024(3) 0.026(2) 0.027(3) 0.003(2) 0.003(2) 0.002(2)
C41 0.045(4) 0.041(3) 0.030(3) 0.006(2) 0.010(3) 0.004(3)
C42 0.070(4) 0.037(3) 0.032(3) -0.007(2) 0.000(3) 0.007(3)
C43 0.070(5) 0.031(3) 0.039(4) -0.006(3) -0.016(3) -0.004(3)
C44 0.080(5) 0.031(3) 0.036(3) 0.005(2) 0.006(3) -0.014(3)
C45 0.056(4) 0.037(3) 0.029(3) -0.003(2) 0.001(3) -0.012(3)
C46 0.048(4) 0.035(3) 0.031(3) 0.002(2) -0.005(3) -0.016(3)
C47 0.068(4) 0.020(3) 0.033(3) 0.004(2) 0.019(3) -0.005(3)
C48 0.046(4) 0.026(3) 0.038(3) -0.001(2) -0.001(3) -0.005(2)
C49 0.040(3) 0.027(3) 0.042(3) -0.002(2) 0.008(3) -0.007(2)
C50 0.036(3) 0.021(2) 0.031(3) 0.006(2) 0.005(2) 0.002(2)
C51 0.040(3) 0.019(2) 0.034(3) -0.003(2) 0.000(2) -0.001(2)
C52 0.051(4) 0.024(3) 0.051(4) -0.006(2) 0.025(3) -0.013(3)

loop_
_atom_type_symbol
_atom_type_description
_atom_type_scat_dispersion_real
_atom_type_scat_dispersion_imag
_atom_type_scat_source
C C 0.0033 0.0016 'International Tables Vol C Tables 4.2.6.8 and 6.1.1.4'
H H 0.0000 0.0000 'International Tables Vol C Tables 4.2.6.8 and 6.1.1.4'
N N 0.0061 0.0033 'International Tables Vol C Tables 4.2.6.8 and 6.1.1.4'
O O 0.0106 0.0060 'International Tables Vol C Tables 4.2.6.8 and 6.1.1.4'
Br Br -0.2901 2.4595 'International Tables Vol C Tables 4.2.6.8 and 6.1.1.4'

loop_
_geom_angle_atom_site_label_1
_geom_angle_atom_site_label_2
_geom_angle_atom_site_label_3
_geom_angle
C1 O1 C7 119.9(4)
C33 O3 C27 121.1(4)
C2 C1 O1 121.6(4)
C2 C1 C14 124.4(4)
O1 C1 C14 113.7(4)
C1 C2 C20 119.4(4)
C1 C2 C3 131.1(5)
C20 C2 C3 109.4(5)
C4 C3 C21 112.7(5)
C4 C3 C2 115.4(5)
C21 C3 C2 112.4(4)
C4 C3 H3 105.0
C21 C3 H3 105.0
C2 C3 H3 105.0
C3 C4 C5 114.6(5)
C3 C4 H4A 108.6
C5 C4 H4A 108.6
C3 C4 H4B 108.6
C5 C4 H4B 108.6
H4A C4 H4B 107.6
O2 C5 C6 121.6(4)
O2 C5 C4 119.9(5)
C6 C5 C4 118.0(4)
C7 C6 C5 128.7(4)
C7 C6 H6 115.6
C5 C6 H6 115.6
C6 C7 O1 121.5(4)
C6 C7 C8 124.6(4)
O1 C7 C8 113.8(4)
C9 C8 C13 117.6(5)
C9 C8 C7 120.6(4)
C13 C8 C7 121.7(4)
C10 C9 C8 121.1(5)
C10 C9 H9 119.5
C8 C9 H9 119.5
C11 C10 C9 120.7(5)
C11 C10 H10 119.7
C9 C10 H10 119.7
C12 C11 C10 119.2(5)
C12 C11 H11 120.4
C10 C11 H11 120.4
C11 C12 C13 120.7(5)
C11 C12 H12 119.6
C13 C12 H12 119.6
C12 C13 C8 120.7(5)
C12 C13 H13 119.6
C8 C13 H13 119.6
C19 C14 C15 118.5(4)
C19 C14 C1 121.2(4)
C15 C14 C1 120.3(4)
C14 C15 C16 121.2(5)
C14 C15 H15 119.4
C16 C15 H15 119.4
C17 C16 C15 119.2(6)
C17 C16 H16 120.4
C15 C16 H16 120.4
C18 C17 C16 119.6(5)
C18 C17 H17 120.2
C16 C17 H17 120.2
C17 C18 C19 121.2(6)
C17 C18 H18 119.4
C19 C18 H18 119.4
C18 C19 C14 120.5(5)
C18 C19 H19 119.8
C14 C19 H19 119.8
N1 C20 C2 174.7(5)
C26 C21 C22 118.7(4)
C26 C21 C3 124.1(5)
C22 C21 C3 117.2(5)
C23 C22 C21 121.6(5)
C23 C22 H22 119.2
C21 C22 H22 119.2
C22 C23 C24 119.0(5)
C22 C23 H23 120.5
C24 C23 H23 120.5
C23 C24 C25 121.3(5)
C23 C24 Br1 119.1(4)
C25 C24 Br1 119.6(4)
C24 C25 C26 118.5(5)
C24 C25 H25 120.7
C26 C25 H25 120.7
C21 C26 C25 120.8(5)
C21 C26 H26 119.6
C25 C26 H26 119.6
C28 C27 O3 121.7(4)
C28 C27 C40 124.5(4)
O3 C27 C40 113.6(4)
C27 C28 C46 117.5(4)
C27 C28 C29 131.0(5)
C46 C28 C29 111.3(5)
C30 C29 C28 116.7(5)
C30 C29 C47 116.0(5)
C28 C29 C47 113.7(4)
C30 C29 H29 102.5
C28 C29 H29 102.5
C47 C29 H29 102.5
C29 C30 C31 116.8(5)
C29 C30 H30A 108.1
C31 C30 H30A 108.1
C29 C30 H30B 108.1
C31 C30 H30B 108.1
H30A C30 H30B 107.3
O4 C31 C32 121.4(5)
O4 C31 C30 119.5(5)
C32 C31 C30 118.5(5)
C33 C32 C31 128.9(4)
C33 C32 H32 115.5
C31 C32 H32 115.5
C32 C33 O3 122.2(4)
C32 C33 C34 124.9(4)
O3 C33 C34 112.9(4)
C35 C34 C39 117.3(5)
C35 C34 C33 120.8(4)
C39 C34 C33 121.8(4)
C34 C35 C36 121.0(5)
C34 C35 H35 119.5
C36 C35 H35 119.5
C37 C36 C35 119.5(6)
C37 C36 H36 120.3
C35 C36 H36 120.3
C38 C37 C36 120.3(6)
C38 C37 H37 119.8
C36 C37 H37 119.8
C37 C38 C39 120.2(6)
C37 C38 H38 119.9
C39 C38 H38 119.9
C38 C39 C34 121.6(5)
C38 C39 H39 119.2
C34 C39 H39 119.2
C41 C40 C45 119.0(4)
C41 C40 C27 121.6(4)
C45 C40 C27 119.3(4)
C42 C41 C40 120.8(5)
C42 C41 H41 119.6
C40 C41 H41 119.6
C41 C42 C43 120.6(5)
C41 C42 H42 119.7
C43 C42 H42 119.7
C42 C43 C44 119.1(5)
C42 C43 H43 120.4
C44 C43 H43 120.4
C45 C44 C43 120.3(5)
C45 C44 H44 119.9
C43 C44 H44 119.9
C44 C45 C40 120.2(5)
C44 C45 H45 119.9
C40 C45 H45 119.9
N2 C46 C28 174.2(6)
C52 C47 C48 118.5(5)
C52 C47 C29 117.3(5)
C48 C47 C29 124.2(5)
C47 C48 C49 120.9(5)
C47 C48 H48 119.6
C49 C48 H48 119.6
C50 C49 C48 118.4(5)
C50 C49 H49 120.8
C48 C49 H49 120.8
C51 C50 C49 121.3(5)
C51 C50 Br2 118.9(4)
C49 C50 Br2 119.8(4)
C50 C51 C52 119.4(5)
C50 C51 H51 120.3
C52 C51 H51 120.3
C47 C52 C51 121.6(5)
C47 C52 H52 119.2
C51 C52 H52 119.2

loop_
_geom_bond_atom_site_label_1
_geom_bond_atom_site_label_2
_geom_bond_distance
Br1 C24 1.902(5)
Br2 C50 1.907(5)
O1 C1 1.394(6)
O1 C7 1.401(5)
O2 C5 1.213(5)
O3 C33 1.400(5)
O3 C27 1.406(6)
O4 C31 1.218(5)
N1 C20 1.163(6)
N2 C46 1.160(7)
C1 C2 1.337(7)
C1 C14 1.487(6)
C2 C20 1.446(7)
C2 C3 1.540(7)
C3 C4 1.450(7)
C3 C21 1.530(7)
C3 H3 1.0000
C4 C5 1.538(7)
C4 H4A 0.9900
C4 H4B 0.9900
C5 C6 1.473(7)
C6 C7 1.338(6)
C6 H6 0.9500
C7 C8 1.482(7)
C8 C9 1.398(6)
C8 C13 1.400(6)
C9 C10 1.394(7)
C9 H9 0.9500
C10 C11 1.378(7)
C10 H10 0.9500
C11 C12 1.378(7)
C11 H11 0.9500
C12 C13 1.399(7)
C12 H12 0.9500
C13 H13 0.9500
C14 C19 1.386(7)
C14 C15 1.394(7)
C15 C16 1.397(7)
C15 H15 0.9500
C16 C17 1.396(8)
C16 H16 0.9500
C17 C18 1.372(8)
C17 H17 0.9500
C18 C19 1.385(7)
C18 H18 0.9500
C19 H19 0.9500
C21 C26 1.391(7)
C21 C22 1.396(7)
C22 C23 1.381(6)
C22 H22 0.9500
C23 C24 1.388(6)
C23 H23 0.9500
C24 C25 1.394(7)
C25 C26 1.408(7)
C25 H25 0.9500
C26 H26 0.9500
C27 C28 1.349(7)
C27 C40 1.493(6)
C28 C46 1.444(7)
C28 C29 1.521(7)
C29 C30 1.418(8)
C29 C47 1.528(7)
C29 H29 1.0000
C30 C31 1.532(7)
C30 H30A 0.9900
C30 H30B 0.9900
C31 C32 1.463(7)
C32 C33 1.348(6)
C32 H32 0.9500
C33 C34 1.474(6)
C34 C35 1.398(7)
C34 C39 1.400(6)
C35 C36 1.401(8)
C35 H35 0.9500
C36 C37 1.384(9)
C36 H36 0.9500
C37 C38 1.371(8)
C37 H37 0.9500
C38 C39 1.379(8)
C38 H38 0.9500
C39 H39 0.9500
C40 C41 1.381(6)
C40 C45 1.397(6)
C41 C42 1.375(6)
C41 H41 0.9500
C42 C43 1.380(8)
C42 H42 0.9500
C43 C44 1.397(8)
C43 H43 0.9500
C44 C45 1.376(6)
C44 H44 0.9500
C45 H45 0.9500
C47 C52 1.383(7)
C47 C48 1.398(7)
C48 C49 1.401(7)
C48 H48 0.9500
C49 C50 1.395(7)
C49 H49 0.9500
C50 C51 1.373(6)
C51 C52 1.384(7)
C51 H51 0.9500
C52 H52 0.9500

loop_
_geom_torsion_atom_site_label_1
_geom_torsion_atom_site_label_2
_geom_torsion_atom_site_label_3
_geom_torsion_atom_site_label_4
_geom_torsion
C7 O1 C1 C2 96.8(5)
C7 O1 C1 C14 -89.8(5)
O1 C1 C2 C20 170.3(4)
C14 C1 C2 C20 -2.3(8)
O1 C1 C2 C3 -15.3(8)
C14 C1 C2 C3 172.0(5)
C1 C2 C3 C4 -17.2(9)
C20 C2 C3 C4 157.6(5)
C1 C2 C3 C21 114.0(7)
C20 C2 C3 C21 -71.2(7)
C21 C3 C4 C5 176.7(5)
C2 C3 C4 C5 -52.2(8)
C3 C4 C5 O2 -87.4(6)
C3 C4 C5 C6 100.5(6)
O2 C5 C6 C7 163.8(5)
C4 C5 C6 C7 -24.3(7)
C5 C6 C7 O1 -15.1(7)
C5 C6 C7 C8 160.6(4)
C1 O1 C7 C6 -52.0(6)
C1 O1 C7 C8 131.9(4)
C6 C7 C8 C9 -22.2(7)
O1 C7 C8 C9 153.8(4)
C6 C7 C8 C13 160.9(4)
O1 C7 C8 C13 -23.1(6)
C13 C8 C9 C10 -0.8(7)
C7 C8 C9 C10 -177.9(5)
C8 C9 C10 C11 0.6(8)
C9 C10 C11 C12 -0.4(8)
C10 C11 C12 C13 0.4(8)
C11 C12 C13 C8 -0.7(7)
C9 C8 C13 C12 0.9(7)
C7 C8 C13 C12 177.9(4)
C2 C1 C14 C19 122.7(6)
O1 C1 C14 C19 -50.5(6)
C2 C1 C14 C15 -56.4(7)
O1 C1 C14 C15 130.5(5)
C19 C14 C15 C16 -0.2(7)
C1 C14 C15 C16 178.8(5)
C14 C15 C16 C17 -0.8(8)
C15 C16 C17 C18 1.0(9)
C16 C17 C18 C19 -0.2(9)
C17 C18 C19 C14 -0.8(9)
C15 C14 C19 C18 1.0(8)
C1 C14 C19 C18 -178.0(5)
C1 C2 C20 N1 -173(6)
C3 C2 C20 N1 11(6)
C4 C3 C21 C26 107.7(6)
C2 C3 C21 C26 -24.9(8)
C4 C3 C21 C22 -71.8(8)
C2 C3 C21 C22 155.6(5)
C26 C21 C22 C23 -2.4(8)
C3 C21 C22 C23 177.2(5)
C21 C22 C23 C24 0.7(8)
C22 C23 C24 C25 2.0(8)
C22 C23 C24 Br1 -179.2(4)
C23 C24 C25 C26 -2.8(7)
Br1 C24 C25 C26 178.4(4)
C22 C21 C26 C25 1.5(8)
C3 C21 C26 C25 -178.0(5)
C24 C25 C26 C21 1.0(8)
C33 O3 C27 C28 92.7(6)
C33 O3 C27 C40 -92.8(5)
O3 C27 C28 C46 175.2(4)
C40 C27 C28 C46 1.4(8)
O3 C27 C28 C29 -10.8(9)
C40 C27 C28 C29 175.3(5)
C27 C28 C29 C30 -22.8(10)
C46 C28 C29 C30 151.5(6)
C27 C28 C29 C47 116.2(7)
C46 C28 C29 C47 -69.5(8)
C28 C29 C30 C31 -48.3(9)
C47 C29 C30 C31 173.6(6)
C29 C30 C31 O4 -90.2(7)
C29 C30 C31 C32 98.5(7)
O4 C31 C32 C33 164.5(5)
C30 C31 C32 C33 -24.4(7)
C31 C32 C33 O3 -15.0(7)
C31 C32 C33 C34 162.2(4)
C27 O3 C33 C32 -50.3(6)
C27 O3 C33 C34 132.2(4)
C32 C33 C34 C35 -21.4(7)
O3 C33 C34 C35 156.0(4)
C32 C33 C34 C39 162.1(4)
O3 C33 C34 C39 -20.5(6)
C39 C34 C35 C36 -1.0(7)
C33 C34 C35 C36 -177.6(5)
C34 C35 C36 C37 1.6(9)
C35 C36 C37 C38 -1.5(9)
C36 C37 C38 C39 0.7(8)
C37 C38 C39 C34 0.0(8)
C35 C34 C39 C38 0.2(7)
C33 C34 C39 C38 176.8(4)
C28 C27 C40 C41 -120.9(6)
O3 C27 C40 C41 64.9(6)
C28 C27 C40 C45 56.8(7)
O3 C27 C40 C45 -117.5(5)
C45 C40 C41 C42 -1.8(8)
C27 C40 C41 C42 175.8(5)
C40 C41 C42 C43 2.3(9)
C41 C42 C43 C44 -2.0(10)
C42 C43 C44 C45 1.3(10)
C43 C44 C45 C40 -0.9(9)
C41 C40 C45 C44 1.1(8)
C27 C40 C45 C44 -176.5(5)
C27 C28 C46 N2 151(6)
C29 C28 C46 N2 -24(6)
C30 C29 C47 C52 -66.8(9)
C28 C29 C47 C52 153.9(6)
C30 C29 C47 C48 113.2(7)
C28 C29 C47 C48 -26.1(10)
C52 C47 C48 C49 0.8(8)
C29 C47 C48 C49 -179.2(6)
C47 C48 C49 C50 1.0(8)
C48 C49 C50 C51 -1.9(8)
C48 C49 C50 Br2 179.7(4)
C49 C50 C51 C52 1.0(8)
Br2 C50 C51 C52 179.4(4)
C48 C47 C52 C51 -1.7(9)
C29 C47 C52 C51 178.3(6)
C50 C51 C52 C47 0.8(8)
